data_4512596
loop_
_publ_author_name
'Hartlieb, Karel J.'
'Witus, Leah S.'
'Ferris, Daniel P.'
'Basuray, Ashish N.'
'Algaradah, Mohammed M.'
'Sarjeant, Amy A.'
'Stern, Charlotte L.'
'Nassar, Majed S.'
'Botros, Youssry Y.'
'Stoddart, J. Fraser'

_publ_section_title
;
 Anticancer activity expressed by a library of 2,9-diazaperopyrenium
 dications.
;
_journal_issue 2
_journal_name_full 'ACS nano'
_journal_page_first 1461
_journal_page_last 1470
_journal_paper_doi 10.1021/nn505895j
_journal_volume 9
_journal_year 2015
_chemical_formula_moiety 'C48 H46 N2, 2(F6 P), 2(C2 H3 N)'
_chemical_formula_sum 'C52 H52 F12 N4 P2'
_chemical_formula_weight 1022.91
_chemical_name_systematic
;
 ?
;
_space_group_crystal_system monoclinic
_space_group_IT_number 14
_space_group_name_Hall '-P 2yn'
_space_group_name_H-M_alt 'P 1 21/n 1'
_symmetry_space_group_name_Hall '-P 2yn'
_symmetry_space_group_name_H-M 'P 1 21/n 1'
_atom_sites_solution_hydrogens geom
_audit_creation_date 2012-12-18
_audit_creation_method
;
  Olex2 1.2
  (compiled Dec  5 2012 16:17:34, GUI svn.r4385)
;
_cell_angle_alpha 90
_cell_angle_beta 99.1783(14)
_cell_angle_gamma 90
_cell_formula_units_Z 2
_cell_length_a 11.4221(4)
_cell_length_b 13.2531(4)
_cell_length_c 15.8643(5)
_cell_measurement_reflns_used 9960
_cell_measurement_temperature 100(2)
_cell_measurement_theta_max 36.29
_cell_measurement_theta_min 2.60
_cell_volume 2370.76(13)
_computing_cell_refinement 'SAINT V7.23A (Bruker, 2005)'
_computing_data_collection 'APEX2 V2.1-4 (Bruker, 2007)'
_computing_data_reduction 'Bruker SAINT'
_computing_molecular_graphics
;
O. V. Dolomanov, L. J. Bourhis, R. J. Gildea, J. A. K. Howard and H. Puschmann,
OLEX2: a complete structure solution, refinement and analysis program.
J. Appl. Cryst. (2009). 42, 339-341.
;
_computing_publication_material
;
O. V. Dolomanov, L. J. Bourhis, R. J. Gildea, J. A. K. Howard and H. Puschmann,
OLEX2: a complete structure solution, refinement and analysis program.
J. Appl. Cryst. (2009). 42, 339-341.
;
_computing_structure_refinement
;
SHELXL, G.M. Sheldrick, Beta test 
;
_computing_structure_solution 'SHELXT, G.M. Sheldrick, Beta test'
_diffrn_ambient_temperature 100.01
_diffrn_detector_area_resol_mean 8
_diffrn_measured_fraction_theta_full 1.000
_diffrn_measured_fraction_theta_max 0.998
_diffrn_measurement_device_type 'Bruker Kappa APEX CCD area detector'
_diffrn_measurement_method '\w and \f scans'
_diffrn_radiation_monochromator graphite
_diffrn_radiation_type MoK\a
_diffrn_radiation_wavelength 0.71073
_diffrn_reflns_av_R_equivalents 0.0356
_diffrn_reflns_av_unetI/netI 0.0206
_diffrn_reflns_Laue_measured_fraction_full 1.000
_diffrn_reflns_Laue_measured_fraction_max 0.998
_diffrn_reflns_limit_h_max 18
_diffrn_reflns_limit_h_min -19
_diffrn_reflns_limit_k_max 22
_diffrn_reflns_limit_k_min -22
_diffrn_reflns_limit_l_max 26
_diffrn_reflns_limit_l_min -26
_diffrn_reflns_number 101338
_diffrn_reflns_point_group_measured_fraction_full 1.000
_diffrn_reflns_point_group_measured_fraction_max 0.998
_diffrn_reflns_theta_full 25.242
_diffrn_reflns_theta_max 36.532
_diffrn_reflns_theta_min 2.013
_diffrn_source 'sealed tube'
_diffrn_standards_number 0
_exptl_absorpt_coefficient_mu 0.181
_exptl_absorpt_correction_T_max 0.7471
_exptl_absorpt_correction_T_min 0.7102
_exptl_absorpt_correction_type multi-scan
_exptl_absorpt_process_details
;
SADABS-2008/1 (Bruker,2008) was used for absorption correction.
wR2(int) was 0.0582 before and 0.0487 after correction.
The Ratio of minimum to maximum transmission is 0.9506.
The \l/2 correction factor is 0.0015.
;
_exptl_crystal_colour orange
_exptl_crystal_density_diffrn 1.433
_exptl_crystal_description block
_exptl_crystal_F_000 1060
_exptl_crystal_size_max 0.66
_exptl_crystal_size_mid 0.387
_exptl_crystal_size_min 0.214
_refine_diff_density_max 0.855
_refine_diff_density_min -0.525
_refine_diff_density_rms 0.121
_refine_ls_extinction_method none
_refine_ls_goodness_of_fit_ref 1.047
_refine_ls_hydrogen_treatment constr
_refine_ls_matrix_type full
_refine_ls_number_parameters 358
_refine_ls_number_reflns 11656
_refine_ls_number_restraints 69
_refine_ls_restrained_S_all 1.065
_refine_ls_R_factor_all 0.0614
_refine_ls_R_factor_gt 0.0474
_refine_ls_shift/su_max 0.010
_refine_ls_shift/su_mean 0.000
_refine_ls_structure_factor_coef Fsqd
_refine_ls_weighting_details
;
 w=1/[\s^2^(Fo^2^)+(0.0953P)^2^+0.7289P]
 where P=(Fo^2^+2Fc^2^)/3
;
_refine_ls_weighting_scheme calc
_refine_ls_wR_factor_gt 0.1453
_refine_ls_wR_factor_ref 0.1624
_reflns_Friedel_coverage 0.000
_reflns_number_gt 9394
_reflns_number_total 11656
_reflns_threshold_expression 'I > 2\s(I)'
_cod_data_source_file nn505895j_si_003.cif
_cod_data_source_block n2346
_cod_depositor_comments 'Adding full bibliography for 4512593--4512596.cif.'
_cod_database_code 4512596
_olex2_refinement_description
;
1. Fixed Uiso
 At 1.2 times of:
  H1 of C1, H22 of C22, H11 of C11, H15 of C15, H16 of C16, H17 of C17, H19
  of C19, H4 of C4, H3 of C3, H8 of C8, H9 of C9
 At 1.5 times of:
  {H21A,H21B,H21C} of C21, {H20A,H20B,H20C} of C20, {H26A,H26B,H26C} of C26,
  {H24A,H24B,H24C} of C24, {H23A,H23B,H23C} of C23
2. Restrained distances
 P1-F4 - P1-F4A - P1-F3 - P1-F3A - P1-F6 - P1-F6A - P1-F5 - P1-F5A - P1-F2 -
 P1-F1
 with sigma of 0.02
3. Rigid bond restraints
 F4A, F4, F5A, F5, F6A, F6, F3A, F3
 with sigma for 1-2 distances of 0.01 and sigma for 1-3 distances of 0.01
4. Uiso/Uaniso restraints and constraints
F4A - F4 - F5A - F5 - F6A - F6 - F3A - F3: within 1.7A with sigma of 0.01 and sigma for terminal atoms of 0.02
5. Others
 Sof(F3)=Sof(F4)=Sof(F5)=Sof(F6)=1-Sof(F4)=1-Sof(F4)=1-Sof(F4)=1-Sof(F4)
6.a Ternary CH refined with riding coordinates:
 C19(H19), C22(H22)
6.b Aromatic/amide H refined with riding coordinates:
 C1(H1), C3(H3), C4(H4), C8(H8), C9(H9), C11(H11), C15(H15), C16(H16), C17(H17)
6.c Idealised Me refined as rotating group:
 C20(H20A,H20B,H20C), C21(H21A,H21B,H21C), C23(H23A,H23B,H23C), C24(H24A,H24B,
 H24C), C26(H26A,H26B,H26C)
;
_shelx_estimated_absorpt_t_max 0.962
_shelx_estimated_absorpt_t_min 0.890
_shelx_space_group_comment
;
The symmetry employed for this shelxl refinement is uniquely defined
by the following loop, which should always be used as a source of
symmetry information in preference to the above space-group names.
They are only intended as comments.
;
_shelxl_version_number 2012-6

loop_
_space_group_symop_operation_xyz
'x, y, z'
'-x+1/2, y+1/2, -z+1/2'
'-x, -y, -z'
'x-1/2, -y-1/2, z-1/2'

loop_
_atom_site_label
_atom_site_type_symbol
_atom_site_fract_x
_atom_site_fract_y
_atom_site_fract_z
_atom_site_U_iso_or_equiv
_atom_site_adp_type
_atom_site_occupancy
_atom_site_site_symmetry_order
_atom_site_calc_flag
_atom_site_refinement_flags_posn
_atom_site_refinement_flags_adp
_atom_site_refinement_flags_occupancy
_atom_site_disorder_assembly
_atom_site_disorder_group
N1 N 0.20658(6) 0.62244(6) 0.73082(5) 0.01730(13) Uani 1 1 d . . . . .
C1 C 0.17527(7) 0.54115(7) 0.68105(5) 0.01795(14) Uani 1 1 d . . . . .
H1 H 0.1028 0.5073 0.6844 0.022 Uiso 1 1 calc R U . . .
C2 C 0.24816(7) 0.50647(7) 0.62480(5) 0.01600(13) Uani 1 1 d . . . . .
C3 C 0.21954(7) 0.41803(7) 0.57455(6) 0.01876(15) Uani 1 1 d . . . . .
H3 H 0.1497 0.3810 0.5793 0.023 Uiso 1 1 calc R U . . .
C4 C 0.29250(7) 0.38691(7) 0.51980(6) 0.01787(14) Uani 1 1 d . . . . .
H4 H 0.2737 0.3267 0.4881 0.021 Uiso 1 1 calc R U . . .
C5 C 0.39684(7) 0.44209(6) 0.50845(5) 0.01417(12) Uani 1 1 d . . . . .
C6 C 0.42783(7) 0.52937(6) 0.55911(5) 0.01341(12) Uani 1 1 d . . . . .
C7 C 0.53054(7) 0.58737(6) 0.55181(5) 0.01416(12) Uani 1 1 d . . . . .
C8 C 0.55745(7) 0.67357(6) 0.60616(6) 0.01689(14) Uani 1 1 d . . . . .
H8 H 0.6260 0.7124 0.6013 0.020 Uiso 1 1 calc R U . . .
C9 C 0.48835(7) 0.70162(7) 0.66439(6) 0.01769(14) Uani 1 1 d . . . . .
H9 H 0.5098 0.7581 0.7005 0.021 Uiso 1 1 calc R U . . .
C10 C 0.38311(7) 0.64568(6) 0.67107(5) 0.01552(13) Uani 1 1 d . . . . .
C11 C 0.30825(8) 0.67380(7) 0.72811(6) 0.01790(14) Uani 1 1 d . . . . .
H11 H 0.3287 0.7294 0.7654 0.021 Uiso 1 1 calc R U . . .
C12 C 0.35338(7) 0.56039(6) 0.61816(5) 0.01413(12) Uani 1 1 d . . . . .
C13 C 0.12876(7) 0.65543(7) 0.79048(5) 0.01757(14) Uani 1 1 d . . . . .
C14 C 0.04943(8) 0.73435(7) 0.76515(6) 0.01917(15) Uani 1 1 d . . . . .
C15 C -0.02607(8) 0.76224(8) 0.82227(6) 0.02241(16) Uani 1 1 d . . . . .
H15 H -0.0820 0.8148 0.8073 0.027 Uiso 1 1 calc R U . . .
C16 C -0.02053(9) 0.71425(8) 0.90063(6) 0.02294(17) Uani 1 1 d . . . . .
H16 H -0.0730 0.7340 0.9385 0.028 Uiso 1 1 calc R U . . .
C17 C 0.06091(9) 0.63787(8) 0.92397(6) 0.02223(16) Uani 1 1 d . . . . .
H17 H 0.0649 0.6069 0.9784 0.027 Uiso 1 1 calc R U . . .
C18 C 0.13747(8) 0.60550(7) 0.86871(6) 0.01951(15) Uani 1 1 d . . . . .
C19 C 0.03869(8) 0.78291(8) 0.67766(6) 0.02295(16) Uani 1 1 d . . . . .
H19 H 0.1146 0.7714 0.6553 0.028 Uiso 1 1 calc R U . . .
C20 C -0.06157(11) 0.73196(9) 0.61666(7) 0.0298(2) Uani 1 1 d . . . . .
H20A H -0.0471 0.6591 0.6157 0.045 Uiso 1 1 calc R U . . .
H20B H -0.0643 0.7596 0.5591 0.045 Uiso 1 1 calc R U . . .
H20C H -0.1374 0.7446 0.6362 0.045 Uiso 1 1 calc R U . . .
C21 C 0.01785(10) 0.89681(9) 0.68099(8) 0.0285(2) Uani 1 1 d . . . . .
H21A H -0.0604 0.9097 0.6967 0.043 Uiso 1 1 calc R U . . .
H21B H 0.0214 0.9263 0.6248 0.043 Uiso 1 1 calc R U . . .
H21C H 0.0792 0.9274 0.7236 0.043 Uiso 1 1 calc R U . . .
C22 C 0.22416(9) 0.52030(8) 0.89450(6) 0.02294(16) Uani 1 1 d . . . . .
H22 H 0.2609 0.5012 0.8436 0.028 Uiso 1 1 calc R U . . .
C23 C 0.16091(14) 0.42815(13) 0.92230(19) 0.0660(7) Uani 1 1 d . . . . .
H23A H 0.1296 0.4437 0.9748 0.099 Uiso 1 1 calc R U . . .
H23B H 0.2169 0.3718 0.9327 0.099 Uiso 1 1 calc R U . . .
H23C H 0.0954 0.4095 0.8773 0.099 Uiso 1 1 calc R U . . .
C24 C 0.32264(11) 0.55402(13) 0.96482(8) 0.0386(3) Uani 1 1 d . . . . .
H24A H 0.3675 0.6090 0.9437 0.058 Uiso 1 1 calc R U . . .
H24B H 0.3759 0.4971 0.9821 0.058 Uiso 1 1 calc R U . . .
H24C H 0.2881 0.5777 1.0140 0.058 Uiso 1 1 calc R U . . .
P1 P 0.87957(2) 0.32406(2) 0.59467(2) 0.02299(7) Uani 1 1 d D . . . .
F1 F 0.99645(8) 0.25661(7) 0.59548(7) 0.0454(2) Uani 1 1 d D . . A .
F2 F 0.76535(8) 0.39275(8) 0.59549(6) 0.0441(2) Uani 1 1 d D . . A .
F3 F 0.9328(2) 0.40733(14) 0.53740(15) 0.0335(4) Uani 0.753(11) 1 d D U P A 1
F4 F 0.94707(17) 0.38163(13) 0.67925(13) 0.0311(4) Uani 0.753(11) 1 d D U P A 1
F5 F 0.8299(3) 0.24413(17) 0.6543(2) 0.0402(5) Uani 0.753(11) 1 d D U P A 1
F6 F 0.8166(2) 0.27056(19) 0.51005(16) 0.0459(5) Uani 0.753(11) 1 d D U P A 1
F3A F 0.9251(10) 0.3793(15) 0.5229(8) 0.085(4) Uani 0.247(11) 1 d D U P A 2
F4A F 0.9571(9) 0.3841(9) 0.6651(7) 0.092(4) Uani 0.247(11) 1 d D U P A 2
F5A F 0.8274(13) 0.2637(14) 0.6646(10) 0.097(4) Uani 0.247(11) 1 d D U P A 2
F6A F 0.8025(11) 0.2566(12) 0.5264(9) 0.103(4) Uani 0.247(11) 1 d D U P A 2
N2 N 0.82678(13) 0.39768(10) 0.85618(8) 0.0438(3) Uani 1 1 d . . . . .
C25 C 0.80716(10) 0.46465(9) 0.81111(7) 0.02660(18) Uani 1 1 d . . . . .
C26 C 0.77997(17) 0.54936(10) 0.75440(9) 0.0422(3) Uani 1 1 d . . . . .
H26A H 0.7479 0.5249 0.6971 0.063 Uiso 1 1 calc R U . . .
H26B H 0.8524 0.5883 0.7522 0.063 Uiso 1 1 calc R U . . .
H26C H 0.7211 0.5925 0.7754 0.063 Uiso 1 1 calc R U . . .

loop_
_atom_site_aniso_label
_atom_site_aniso_U_11
_atom_site_aniso_U_22
_atom_site_aniso_U_33
_atom_site_aniso_U_23
_atom_site_aniso_U_13
_atom_site_aniso_U_12
N1 0.0151(3) 0.0214(3) 0.0160(3) -0.0040(2) 0.0042(2) 0.0002(2)
C1 0.0154(3) 0.0216(4) 0.0175(3) -0.0038(3) 0.0047(2) -0.0014(3)
C2 0.0139(3) 0.0187(3) 0.0159(3) -0.0028(2) 0.0038(2) -0.0012(2)
C3 0.0164(3) 0.0200(3) 0.0210(3) -0.0049(3) 0.0065(3) -0.0041(3)
C4 0.0163(3) 0.0178(3) 0.0202(3) -0.0049(3) 0.0051(3) -0.0040(2)
C5 0.0134(3) 0.0143(3) 0.0149(3) -0.0021(2) 0.0024(2) -0.0012(2)
C6 0.0128(3) 0.0140(3) 0.0133(3) -0.0017(2) 0.0019(2) -0.0002(2)
C7 0.0136(3) 0.0145(3) 0.0144(3) -0.0024(2) 0.0021(2) -0.0009(2)
C8 0.0157(3) 0.0163(3) 0.0192(3) -0.0048(2) 0.0041(2) -0.0021(2)
C9 0.0166(3) 0.0177(3) 0.0191(3) -0.0061(3) 0.0037(2) -0.0021(3)
C10 0.0143(3) 0.0170(3) 0.0154(3) -0.0035(2) 0.0030(2) 0.0000(2)
C11 0.0159(3) 0.0206(3) 0.0177(3) -0.0052(3) 0.0039(2) -0.0004(3)
C12 0.0135(3) 0.0152(3) 0.0138(3) -0.0018(2) 0.0024(2) 0.0001(2)
C13 0.0161(3) 0.0217(3) 0.0158(3) -0.0033(3) 0.0051(2) 0.0010(3)
C14 0.0170(3) 0.0238(4) 0.0174(3) -0.0010(3) 0.0047(3) 0.0020(3)
C15 0.0209(4) 0.0255(4) 0.0222(4) -0.0018(3) 0.0077(3) 0.0041(3)
C16 0.0236(4) 0.0266(4) 0.0207(4) -0.0042(3) 0.0099(3) 0.0010(3)
C17 0.0252(4) 0.0259(4) 0.0169(3) -0.0018(3) 0.0073(3) 0.0003(3)
C18 0.0207(3) 0.0215(4) 0.0167(3) -0.0022(3) 0.0042(3) 0.0010(3)
C19 0.0202(3) 0.0293(4) 0.0197(4) 0.0024(3) 0.0045(3) 0.0025(3)
C20 0.0371(5) 0.0297(5) 0.0205(4) -0.0008(3) -0.0022(4) -0.0007(4)
C21 0.0271(4) 0.0273(5) 0.0302(5) 0.0045(4) 0.0014(4) -0.0045(4)
C22 0.0224(4) 0.0249(4) 0.0209(4) -0.0007(3) 0.0016(3) 0.0027(3)
C23 0.0316(6) 0.0288(6) 0.135(2) 0.0244(9) 0.0062(9) 0.0025(5)
C24 0.0237(4) 0.0585(8) 0.0313(5) -0.0128(5) -0.0024(4) 0.0071(5)
P1 0.02051(11) 0.02697(13) 0.02101(11) 0.00368(8) 0.00183(8) -0.00337(8)
F1 0.0371(4) 0.0372(4) 0.0632(6) 0.0073(4) 0.0124(4) 0.0081(3)
F2 0.0304(4) 0.0521(5) 0.0506(5) 0.0101(4) 0.0093(3) 0.0101(3)
F3 0.0296(6) 0.0381(8) 0.0328(7) 0.0203(5) 0.0054(5) -0.0024(4)
F4 0.0325(6) 0.0381(7) 0.0211(5) -0.0009(4) -0.0009(5) -0.0075(6)
F5 0.0354(9) 0.0372(8) 0.0477(9) 0.0191(6) 0.0055(7) -0.0144(5)
F6 0.0478(9) 0.0555(10) 0.0309(7) -0.0132(6) -0.0040(7) -0.0106(8)
F3A 0.052(3) 0.161(9) 0.044(4) 0.042(6) 0.014(3) -0.010(6)
F4A 0.086(5) 0.151(8) 0.046(4) -0.027(4) 0.027(3) -0.095(6)
F5A 0.042(4) 0.157(10) 0.089(7) 0.071(7) 0.002(4) -0.033(6)
F6A 0.097(6) 0.152(9) 0.064(6) -0.053(5) 0.025(4) -0.078(6)
N2 0.0537(7) 0.0431(6) 0.0375(6) 0.0123(5) 0.0161(5) 0.0221(6)
C25 0.0254(4) 0.0280(5) 0.0264(4) 0.0008(3) 0.0042(3) 0.0040(3)
C26 0.0673(10) 0.0232(5) 0.0347(6) 0.0046(4) 0.0042(6) 0.0053(5)

loop_
_atom_type_symbol
_atom_type_description
_atom_type_scat_dispersion_real
_atom_type_scat_dispersion_imag
_atom_type_scat_source
C C 0.0033 0.0016 'International Tables Vol C Tables 4.2.6.8 and 6.1.1.4'
H H 0.0000 0.0000 'International Tables Vol C Tables 4.2.6.8 and 6.1.1.4'
F F 0.0171 0.0103 'International Tables Vol C Tables 4.2.6.8 and 6.1.1.4'
N N 0.0061 0.0033 'International Tables Vol C Tables 4.2.6.8 and 6.1.1.4'
P P 0.1023 0.0942 'International Tables Vol C Tables 4.2.6.8 and 6.1.1.4'

loop_
_geom_angle_atom_site_label_1
_geom_angle_atom_site_label_2
_geom_angle_atom_site_label_3
_geom_angle
_geom_angle_site_symmetry_1
C1 N1 C11 122.13(7) .
C1 N1 C13 119.00(7) .
C11 N1 C13 118.87(7) .
N1 C1 H1 119.7 .
N1 C1 C2 120.58(8) .
C2 C1 H1 119.7 .
C1 C2 C3 121.51(7) .
C1 C2 C12 118.84(8) .
C12 C2 C3 119.64(7) .
C2 C3 H3 120.1 .
C4 C3 C2 119.81(8) .
C4 C3 H3 120.1 .
C3 C4 H4 118.9 .
C3 C4 C5 122.12(8) .
C5 C4 H4 118.9 .
C6 C5 C4 118.77(7) .
C7 C5 C4 122.14(7) 3_666
C7 C5 C6 119.10(7) 3_666
C5 C6 C7 121.88(7) .
C5 C6 C12 119.12(7) .
C12 C6 C7 119.00(7) .
C5 C7 C6 119.02(7) 3_666
C5 C7 C8 122.19(7) 3_666
C6 C7 C8 118.79(7) .
C7 C8 H8 118.8 .
C9 C8 C7 122.30(8) .
C9 C8 H8 118.8 .
C8 C9 H9 120.2 .
C8 C9 C10 119.64(7) .
C10 C9 H9 120.2 .
C11 C10 C9 121.35(8) .
C11 C10 C12 119.01(7) .
C12 C10 C9 119.64(7) .
N1 C11 C10 120.38(8) .
N1 C11 H11 119.8 .
C10 C11 H11 119.8 .
C2 C12 C6 120.44(7) .
C2 C12 C10 118.98(7) .
C10 C12 C6 120.58(7) .
C14 C13 N1 117.98(8) .
C18 C13 N1 117.94(8) .
C18 C13 C14 124.08(8) .
C13 C14 C19 122.26(8) .
C15 C14 C13 116.73(8) .
C15 C14 C19 120.87(8) .
C14 C15 H15 119.5 .
C16 C15 C14 120.99(9) .
C16 C15 H15 119.5 .
C15 C16 H16 119.8 .
C17 C16 C15 120.46(8) .
C17 C16 H16 119.8 .
C16 C17 H17 119.5 .
C16 C17 C18 121.10(9) .
C18 C17 H17 119.5 .
C13 C18 C17 116.63(8) .
C13 C18 C22 122.98(8) .
C17 C18 C22 120.39(8) .
C14 C19 H19 108.2 .
C14 C19 C20 109.50(9) .
C14 C19 C21 112.16(9) .
C20 C19 H19 108.2 .
C21 C19 H19 108.2 .
C21 C19 C20 110.59(9) .
C19 C20 H20A 109.5 .
C19 C20 H20B 109.5 .
C19 C20 H20C 109.5 .
H20A C20 H20B 109.5 .
H20A C20 H20C 109.5 .
H20B C20 H20C 109.5 .
C19 C21 H21A 109.5 .
C19 C21 H21B 109.5 .
C19 C21 H21C 109.5 .
H21A C21 H21B 109.5 .
H21A C21 H21C 109.5 .
H21B C21 H21C 109.5 .
C18 C22 H22 108.1 .
C18 C22 C23 110.91(9) .
C18 C22 C24 110.76(9) .
C23 C22 H22 108.1 .
C24 C22 H22 108.1 .
C24 C22 C23 110.71(13) .
C22 C23 H23A 109.5 .
C22 C23 H23B 109.5 .
C22 C23 H23C 109.5 .
H23A C23 H23B 109.5 .
H23A C23 H23C 109.5 .
H23B C23 H23C 109.5 .
C22 C24 H24A 109.5 .
C22 C24 H24B 109.5 .
C22 C24 H24C 109.5 .
H24A C24 H24B 109.5 .
H24A C24 H24C 109.5 .
H24B C24 H24C 109.5 .
F1 P1 F3 89.86(9) .
F1 P1 F4 88.30(8) .
F2 P1 F1 178.63(6) .
F2 P1 F3 89.81(9) .
F2 P1 F4 90.36(8) .
F3 P1 F4 88.39(11) .
F5 P1 F1 89.96(13) .
F5 P1 F2 90.32(13) .
F5 P1 F3 177.76(15) .
F5 P1 F4 89.38(14) .
F5 P1 F6 92.81(16) .
F6 P1 F1 91.26(10) .
F6 P1 F2 90.07(10) .
F6 P1 F3 89.42(13) .
F6 P1 F4 177.77(12) .
F3A P1 F1 83.7(6) .
F3A P1 F2 96.3(6) .
F3A P1 F4A 94.0(6) .
F3A P1 F5A 176.6(7) .
F3A P1 F6A 88.8(6) .
F4A P1 F1 84.3(5) .
F4A P1 F2 94.4(5) .
F4A P1 F5A 89.4(6) .
F4A P1 F6A 176.3(7) .
F5A P1 F1 96.9(7) .
F5A P1 F2 83.1(7) .
F5A P1 F6A 87.9(7) .
F6A P1 F1 93.6(6) .
F6A P1 F2 87.8(6) .
N2 C25 C26 178.87(14) .
C25 C26 H26A 109.5 .
C25 C26 H26B 109.5 .
C25 C26 H26C 109.5 .
H26A C26 H26B 109.5 .
H26A C26 H26C 109.5 .
H26B C26 H26C 109.5 .

loop_
_geom_bond_atom_site_label_1
_geom_bond_atom_site_label_2
_geom_bond_distance
_geom_bond_site_symmetry_2
N1 C1 1.3497(11) .
N1 C11 1.3527(11) .
N1 C13 1.4647(11) .
C1 H1 0.9500 .
C1 C2 1.3920(11) .
C2 C3 1.4259(12) .
C2 C12 1.4166(11) .
C3 H3 0.9500 .
C3 C4 1.3601(12) .
C4 H4 0.9500 .
C4 C5 1.4339(11) .
C5 C6 1.4208(11) .
C5 C7 1.4168(11) 3_666
C6 C7 1.4227(11) .
C6 C12 1.4225(11) .
C7 C5 1.4167(11) 3_666
C7 C8 1.4347(11) .
C8 H8 0.9500 .
C8 C9 1.3591(12) .
C9 H9 0.9500 .
C9 C10 1.4304(12) .
C10 C11 1.3913(11) .
C10 C12 1.4167(11) .
C11 H11 0.9500 .
C13 C14 1.4001(13) .
C13 C18 1.3959(13) .
C14 C15 1.3967(12) .
C14 C19 1.5170(13) .
C15 H15 0.9500 .
C15 C16 1.3888(14) .
C16 H16 0.9500 .
C16 C17 1.3845(15) .
C17 H17 0.9500 .
C17 C18 1.4006(12) .
C18 C22 1.5145(14) .
C19 H19 1.0000 .
C19 C20 1.5331(15) .
C19 C21 1.5303(16) .
C20 H20A 0.9800 .
C20 H20B 0.9800 .
C20 H20C 0.9800 .
C21 H21A 0.9800 .
C21 H21B 0.9800 .
C21 H21C 0.9800 .
C22 H22 1.0000 .
C22 C23 1.520(2) .
C22 C24 1.5197(16) .
C23 H23A 0.9800 .
C23 H23B 0.9800 .
C23 H23C 0.9800 .
C24 H24A 0.9800 .
C24 H24B 0.9800 .
C24 H24C 0.9800 .
P1 F1 1.6051(9) .
P1 F2 1.5925(9) .
P1 F3 1.6093(19) .
P1 F4 1.6269(18) .
P1 F5 1.584(2) .
P1 F6 1.585(2) .
P1 F3A 1.514(9) .
P1 F4A 1.533(8) .
P1 F5A 1.561(10) .
P1 F6A 1.563(9) .
N2 C25 1.1393(16) .
C25 C26 1.4413(17) .
C26 H26A 0.9800 .
C26 H26B 0.9800 .
C26 H26C 0.9800 .

loop_
_geom_torsion_atom_site_label_1
_geom_torsion_atom_site_label_2
_geom_torsion_atom_site_label_3
_geom_torsion_atom_site_label_4
_geom_torsion
_geom_torsion_site_symmetry_1
_geom_torsion_site_symmetry_4
N1 C1 C2 C3 177.04(9) . .
N1 C1 C2 C12 -2.56(13) . .
N1 C13 C14 C15 178.18(8) . .
N1 C13 C14 C19 2.47(13) . .
N1 C13 C18 C17 -179.22(8) . .
N1 C13 C18 C22 0.70(13) . .
C1 N1 C11 C10 1.99(14) . .
C1 N1 C13 C14 -97.58(10) . .
C1 N1 C13 C18 81.77(11) . .
C1 C2 C3 C4 179.50(9) . .
C1 C2 C12 C6 -177.68(8) . .
C1 C2 C12 C10 2.20(12) . .
C2 C3 C4 C5 -2.01(14) . .
C3 C2 C12 C6 2.71(12) . .
C3 C2 C12 C10 -177.41(8) . .
C3 C4 C5 C6 3.09(13) . .
C3 C4 C5 C7 -176.61(9) . 3_666
C4 C5 C6 C7 179.50(8) . .
C4 C5 C6 C12 -1.22(12) . .
C5 C6 C7 C5 0.79(13) . 3_666
C5 C6 C7 C8 -178.88(8) . .
C5 C6 C12 C2 -1.60(12) . .
C5 C6 C12 C10 178.52(7) . .
C5 C7 C8 C9 -179.58(8) 3_666 .
C6 C7 C8 C9 0.08(13) . .
C7 C5 C6 C7 -0.79(13) 3_666 .
C7 C5 C6 C12 178.49(7) 3_666 .
C7 C6 C12 C2 177.70(7) . .
C7 C6 C12 C10 -2.18(12) . .
C7 C8 C9 C10 -1.67(14) . .
C8 C9 C10 C11 -178.09(9) . .
C8 C9 C10 C12 1.32(13) . .
C9 C10 C11 N1 177.16(8) . .
C9 C10 C12 C2 -179.27(8) . .
C9 C10 C12 C6 0.61(12) . .
C11 N1 C1 C2 0.47(14) . .
C11 N1 C13 C14 83.17(11) . .
C11 N1 C13 C18 -97.48(10) . .
C11 C10 C12 C2 0.15(12) . .
C11 C10 C12 C6 -179.96(8) . .
C12 C2 C3 C4 -0.90(14) . .
C12 C6 C7 C5 -178.49(7) . 3_666
C12 C6 C7 C8 1.84(11) . .
C12 C10 C11 N1 -2.25(13) . .
C13 N1 C1 C2 -178.75(8) . .
C13 N1 C11 C10 -178.78(8) . .
C13 C14 C15 C16 0.86(15) . .
C13 C14 C19 C20 94.17(11) . .
C13 C14 C19 C21 -142.66(9) . .
C13 C18 C22 C23 -127.30(15) . .
C13 C18 C22 C24 109.34(11) . .
C14 C13 C18 C17 0.08(14) . .
C14 C13 C18 C22 180.00(9) . .
C14 C15 C16 C17 0.42(16) . .
C15 C14 C19 C20 -81.36(12) . .
C15 C14 C19 C21 41.80(13) . .
C15 C16 C17 C18 -1.54(16) . .
C16 C17 C18 C13 1.26(14) . .
C16 C17 C18 C22 -178.65(9) . .
C17 C18 C22 C23 52.61(17) . .
C17 C18 C22 C24 -70.75(13) . .
C18 C13 C14 C15 -1.12(14) . .
C18 C13 C14 C19 -176.83(9) . .
C19 C14 C15 C16 176.63(9) . .
